data_1550678
loop_
_publ_author_name
'Mandal, Debdeep'
'Sobottka, Sebastian'
'Dolai, Ramapada'
'Maiti, Avijit'
'Dhara, Debabrata'
'Kalita, Pankaj'
'Narayanan, Ramakirushnan Surya'
'Chandrasekhar, Vadapalli'
'Sarkar, Biprajit'
'Jana, Anukul'

_publ_section_title
;
 Direct Access to 2-Aryl Substituted Pyrrolinium Salts for Carbon Centre
 Based Radicals without Pyrrolidine-2-Ylidene alias
 cyclic(Alkyl)(Amino)Carbene (CAAC) as a Precursor
;
_journal_name_full 'Chemical Science'
_journal_paper_doi 10.1039/C8SC05477K
_journal_year 2019
_chemical_formula_moiety 'C34 H52 N2'
_chemical_formula_sum 'C34 H52 N2'
_chemical_formula_weight 488.77
_space_group_crystal_system monoclinic
_space_group_IT_number 14
_space_group_name_Hall '-P 2ybc'
_space_group_name_H-M_alt 'P 1 21/c 1'
_symmetry_space_group_name_Hall '-P 2ybc'
_symmetry_space_group_name_H-M 'P 1 21/c 1'
_atom_sites_solution_hydrogens geom
_atom_sites_solution_primary dual
_audit_creation_date 2018-04-29
_audit_creation_method
;
Olex2 1.2
(compiled 2018.04.26 svn.r3504 for OlexSys, GUI svn.r5492)
;
_audit_update_record
;
2018-09-16 deposited with the CCDC.    2019-02-28 downloaded from the CCDC.
;
_cell_angle_alpha 90
_cell_angle_beta 96.938(8)
_cell_angle_gamma 90
_cell_formula_units_Z 4
_cell_length_a 15.1760(14)
_cell_length_b 15.7667(14)
_cell_length_c 12.4170(9)
_cell_measurement_reflns_used 8213
_cell_measurement_temperature 120.01(2)
_cell_measurement_theta_max 28.9110
_cell_measurement_theta_min 3.2560
_cell_volume 2949.3(4)
_computing_cell_refinement 'CrysAlisPro 1.171.39.29d (Rigaku OD, 2017)'
_computing_data_collection 'CrysAlisPro 1.171.39.29d (Rigaku OD, 2017)'
_computing_data_reduction 'CrysAlisPro 1.171.39.29d (Rigaku OD, 2017)'
_computing_molecular_graphics 'Olex2 (Dolomanov et al., 2009)'
_computing_publication_material 'Olex2 (Dolomanov et al., 2009)'
_computing_structure_refinement 'ShelXL (Sheldrick, 2015)'
_computing_structure_solution 'ShelXT (Sheldrick, 2015)'
_diffrn_ambient_temperature 120.01(2)
_diffrn_detector 'CCD plate'
_diffrn_measured_fraction_theta_full 0.999
_diffrn_measured_fraction_theta_max 0.998
_diffrn_measurement_details
;
List of Runs (angles in degrees, time in seconds):

  # Type    Start    End  Width  t~exp~   \w     \q     \k     \f   Frames
#--------------------------------------------------------------------------
  1  \w    -25.00  51.00   1.00  159.48    --    3.60  57.00-120.00   76
  2  \w    -84.00  17.00   1.00  159.48    --    3.60 -57.00-150.00  101
  3  \w      5.00  39.00   1.00  159.48    --    3.60  38.00 120.00   34
  4  \w    -72.00 -26.00   1.00  159.48    --   -3.90 -77.00  60.00   46
  5  \w    -42.00  33.00   1.00  159.48    --   -3.90 -82.00 -90.00   75
  6  \w    -51.00  -6.00   1.00  159.48    --   -3.90 -82.00   0.00   45
;
_diffrn_measurement_device 'four-circle diffractometer'
_diffrn_measurement_device_type 'XtaLAB AFC12 (RINC): Kappa single'
_diffrn_measurement_method '\w scans'
_diffrn_orient_matrix_type 'CrysAlisPro convention (1999,Acta A55,543-557)'
_diffrn_orient_matrix_UB_11 0.0330687000
_diffrn_orient_matrix_UB_12 0.0145069000
_diffrn_orient_matrix_UB_13 -0.0311538000
_diffrn_orient_matrix_UB_21 -0.0239301000
_diffrn_orient_matrix_UB_22 0.0386214000
_diffrn_orient_matrix_UB_23 -0.0103376000
_diffrn_orient_matrix_UB_31 0.0233985000
_diffrn_orient_matrix_UB_32 0.0180114000
_diffrn_orient_matrix_UB_33 0.0472592000
_diffrn_radiation_monochromator graphite
_diffrn_radiation_probe x-ray
_diffrn_radiation_type MoK\a
_diffrn_radiation_wavelength 0.71073
_diffrn_reflns_av_R_equivalents 0.1013
_diffrn_reflns_av_unetI/netI 0.0703
_diffrn_reflns_Laue_measured_fraction_full 0.999
_diffrn_reflns_Laue_measured_fraction_max 0.998
_diffrn_reflns_limit_h_max 17
_diffrn_reflns_limit_h_min -19
_diffrn_reflns_limit_k_max 18
_diffrn_reflns_limit_k_min -19
_diffrn_reflns_limit_l_max 15
_diffrn_reflns_limit_l_min -15
_diffrn_reflns_number 32924
_diffrn_reflns_point_group_measured_fraction_full 0.999
_diffrn_reflns_point_group_measured_fraction_max 0.998
_diffrn_reflns_theta_full 25.242
_diffrn_reflns_theta_max 26.500
_diffrn_reflns_theta_min 2.704
_diffrn_source 'fine-focus sealed X-ray tube'
_diffrn_source_type 'Enhance (Mo) X-ray Source'
_exptl_absorpt_coefficient_mu 0.063
_exptl_absorpt_correction_T_max 1.000
_exptl_absorpt_correction_T_min 0.553
_exptl_absorpt_correction_type gaussian
_exptl_absorpt_process_details
;
CrysAlisPro 1.171.39.29d (Rigaku Oxford Diffraction, 2017)
Numerical absorption correction based on gaussian integration over
            a multifaceted crystal model
Empirical absorption correction using spherical harmonics,
 implemented in SCALE3 ABSPACK scaling algorithm.
;
_exptl_crystal_colour colourless
_exptl_crystal_colour_primary colourless
_exptl_crystal_density_diffrn 1.101
_exptl_crystal_description block
_exptl_crystal_F_000 1080
_exptl_crystal_size_max 0.204
_exptl_crystal_size_mid 0.152
_exptl_crystal_size_min 0.112
_refine_diff_density_max 0.342
_refine_diff_density_min -0.378
_refine_diff_density_rms 0.065
_refine_ls_extinction_method none
_refine_ls_goodness_of_fit_ref 1.039
_refine_ls_hydrogen_treatment constr
_refine_ls_matrix_type full
_refine_ls_number_parameters 337
_refine_ls_number_reflns 6102
_refine_ls_number_restraints 0
_refine_ls_restrained_S_all 1.039
_refine_ls_R_factor_all 0.1182
_refine_ls_R_factor_gt 0.0907
_refine_ls_shift/su_max 0.000
_refine_ls_shift/su_mean 0.000
_refine_ls_structure_factor_coef Fsqd
_refine_ls_weighting_details 'w=1/[\s^2^(Fo^2^)+(0.0548P)^2^+8.1032P] where P=(Fo^2^+2Fc^2^)/3'
_refine_ls_weighting_scheme calc
_refine_ls_wR_factor_gt 0.2111
_refine_ls_wR_factor_ref 0.2237
_reflns_Friedel_coverage 0.000
_reflns_number_gt 4594
_reflns_number_total 6102
_reflns_threshold_expression 'I > 2\s(I)'
_cod_data_source_file c8sc05477k2.cif
_cod_data_source_block aj0212
_cod_database_code 1550678
_shelx_shelxl_version_number 2017/1
_chemical_oxdiff_formula C22H24N2
_shelx_space_group_comment
;
The symmetry employed for this shelxl refinement is uniquely defined
by the following loop, which should always be used as a source of
symmetry information in preference to the above space-group names.
They are only intended as comments.
;
_reflns_odcompleteness_completeness 99.73
_reflns_odcompleteness_iscentric 1
_reflns_odcompleteness_theta 26.32
_olex2_refinement_description
;
1. Fixed Uiso
 At 1.2 times of:
  All C(H) groups, All C(H,H) groups
 At 1.5 times of:
  All C(H,H,H) groups
2.a Ternary CH refined with riding coordinates:
 C8(H8), C21(H21), C28(H28)
2.b Secondary CH2 refined with riding coordinates:
 C13(H13A,H13B), C3(H3A,H3B)
2.c Aromatic/amide H refined with riding coordinates:
 C6(H6), C9(H9), C7(H7), C20(H20), C10(H10), C16(H16), C19(H19), C17(H17),
 C18(H18)
2.d Idealised Me refined as rotating group:
 C27(H27A,H27B,H27C), C22(H22A,H22B,H22C), C26(H26A,H26B,H26C), C23(H23A,H23B,
 H23C), C29(H29A,H29B,H29C), C30(H30A,H30B,H30C), C34(H34A,H34B,H34C), C24(H24A,
 H24B,H24C), C32(H32A,H32B,H32C), C25(H25A,H25B,H25C), C33(H33A,H33B,H33C),
 C31(H31A,H31B,H31C)
;
_olex2_submission_special_instructions 'No special instructions were received'
_oxdiff_exptl_absorpt_empirical_details
;
Empirical correction (ABSPACK) includes:
- Absorption correction using spherical harmonics
- Frame scaling
;
_oxdiff_exptl_absorpt_empirical_full_max 2.673
_oxdiff_exptl_absorpt_empirical_full_min 0.568

loop_
_space_group_symop_operation_xyz
'x, y, z'
'-x, y+1/2, -z+1/2'
'-x, -y, -z'
'x, -y-1/2, z-1/2'

loop_
_atom_site_label
_atom_site_type_symbol
_atom_site_fract_x
_atom_site_fract_y
_atom_site_fract_z
_atom_site_U_iso_or_equiv
_atom_site_adp_type
_atom_site_occupancy
_atom_site_site_symmetry_order
_atom_site_calc_flag
_atom_site_refinement_flags_posn
N2 N 0.76789(17) 0.60708(17) 0.39815(19) 0.0213(6) Uani 1 1 d .
N1 N 0.76797(18) 0.33131(18) 0.8161(2) 0.0265(6) Uani 1 1 d .
C15 C 0.6218(2) 0.5488(2) 0.3159(2) 0.0200(6) Uani 1 1 d .
C6 C 0.6982(2) 0.4201(2) 0.6132(2) 0.0212(6) Uani 1 1 d .
H6 H 0.695992 0.359912 0.611435 0.025 Uiso 1 1 calc R
C5 C 0.7411(2) 0.4612(2) 0.7113(2) 0.0203(6) Uani 1 1 d .
C9 C 0.7011(2) 0.5971(2) 0.6221(2) 0.0215(6) Uani 1 1 d .
H9 H 0.704664 0.657240 0.625653 0.026 Uiso 1 1 calc R
C11 C 0.6728(2) 0.60021(19) 0.4094(2) 0.0187(6) Uani 1 1 d .
C7 C 0.66200(19) 0.4627(2) 0.5258(2) 0.0193(6) Uani 1 1 d .
H7 H 0.641138 0.431005 0.462804 0.023 Uiso 1 1 calc R
C20 C 0.5348(2) 0.5217(2) 0.3204(2) 0.0232(7) Uani 1 1 d .
H20 H 0.508275 0.530261 0.385043 0.028 Uiso 1 1 calc R
C8 C 0.6521(2) 0.5578(2) 0.5209(2) 0.0190(6) Uani 1 1 d .
H8 H 0.587792 0.569082 0.525267 0.023 Uiso 1 1 calc R
C21 C 0.8226(2) 0.5307(2) 0.3984(2) 0.0236(7) Uani 1 1 d .
H21 H 0.780367 0.482962 0.378765 0.028 Uiso 1 1 calc R
C10 C 0.7394(2) 0.5531(2) 0.7065(2) 0.0228(7) Uani 1 1 d .
H10 H 0.767401 0.583668 0.767136 0.027 Uiso 1 1 calc R
C16 C 0.6576(2) 0.5345(2) 0.2191(2) 0.0224(7) Uani 1 1 d .
H16 H 0.716663 0.552206 0.213073 0.027 Uiso 1 1 calc R
C1 C 0.7829(2) 0.4164(2) 0.7972(2) 0.0228(7) Uani 1 1 d .
C12 C 0.6402(2) 0.6958(2) 0.3993(2) 0.0232(7) Uani 1 1 d .
C19 C 0.4861(2) 0.4823(2) 0.2324(3) 0.0272(7) Uani 1 1 d .
H19 H 0.426831 0.464758 0.237485 0.033 Uiso 1 1 calc R
C17 C 0.6086(2) 0.4949(2) 0.1313(2) 0.0283(7) Uani 1 1 d .
H17 H 0.634501 0.486144 0.066226 0.034 Uiso 1 1 calc R
C18 C 0.5231(2) 0.4684(2) 0.1376(3) 0.0290(8) Uani 1 1 d .
H18 H 0.490023 0.440987 0.077679 0.035 Uiso 1 1 calc R
C28 C 0.6773(2) 0.2968(2) 0.8043(2) 0.0273(7) Uani 1 1 d .
H28 H 0.641266 0.335751 0.752902 0.033 Uiso 1 1 calc R
C2 C 0.8580(2) 0.4475(2) 0.8821(3) 0.0284(8) Uani 1 1 d .
C14 C 0.8042(2) 0.6940(2) 0.4111(3) 0.0280(7) Uani 1 1 d .
C27 C 0.6088(2) 0.7217(2) 0.2804(3) 0.0297(8) Uani 1 1 d .
H27A H 0.654042 0.705733 0.234176 0.045 Uiso 1 1 calc GR
H27B H 0.599489 0.783235 0.276576 0.045 Uiso 1 1 calc GR
H27C H 0.552990 0.692675 0.255378 0.045 Uiso 1 1 calc GR
C13 C 0.7243(2) 0.7454(2) 0.4393(3) 0.0283(7) Uani 1 1 d .
H13A H 0.728400 0.754000 0.518746 0.034 Uiso 1 1 calc R
H13B H 0.723056 0.801652 0.403804 0.034 Uiso 1 1 calc R
C22 C 0.8764(2) 0.5052(2) 0.5068(3) 0.0275(7) Uani 1 1 d .
H22A H 0.929261 0.541221 0.520205 0.041 Uiso 1 1 calc GR
H22B H 0.894582 0.445730 0.503319 0.041 Uiso 1 1 calc GR
H22C H 0.839684 0.512476 0.565866 0.041 Uiso 1 1 calc GR
C26 C 0.5632(2) 0.7189(2) 0.4631(3) 0.0291(8) Uani 1 1 d .
H26A H 0.511358 0.684008 0.437791 0.044 Uiso 1 1 calc GR
H26B H 0.548192 0.778978 0.451701 0.044 Uiso 1 1 calc GR
H26C H 0.580715 0.708572 0.540535 0.044 Uiso 1 1 calc GR
C23 C 0.8875(2) 0.5306(3) 0.3118(3) 0.0323(8) Uani 1 1 d .
H23A H 0.856817 0.551302 0.242771 0.048 Uiso 1 1 calc GR
H23B H 0.908800 0.472737 0.302226 0.048 Uiso 1 1 calc GR
H23C H 0.937981 0.567675 0.335262 0.048 Uiso 1 1 calc GR
C4 C 0.8478(2) 0.2899(2) 0.8732(3) 0.0317(8) Uani 1 1 d .
C29 C 0.6330(3) 0.2986(3) 0.9091(3) 0.0395(9) Uani 1 1 d .
H29A H 0.661050 0.256365 0.960083 0.059 Uiso 1 1 calc GR
H29B H 0.569679 0.285578 0.892316 0.059 Uiso 1 1 calc GR
H29C H 0.639951 0.355137 0.941944 0.059 Uiso 1 1 calc GR
C30 C 0.6689(3) 0.2100(2) 0.7517(3) 0.0385(9) Uani 1 1 d .
H30A H 0.693300 0.211847 0.682144 0.058 Uiso 1 1 calc GR
H30B H 0.606173 0.193742 0.739341 0.058 Uiso 1 1 calc GR
H30C H 0.701809 0.168410 0.799427 0.058 Uiso 1 1 calc GR
C34 C 0.9194(2) 0.5139(3) 0.8443(3) 0.0392(9) Uani 1 1 d .
H34A H 0.931831 0.500208 0.770586 0.059 Uiso 1 1 calc GR
H34B H 0.975086 0.514640 0.893251 0.059 Uiso 1 1 calc GR
H34C H 0.891041 0.569694 0.844419 0.059 Uiso 1 1 calc GR
C24 C 0.8809(2) 0.7048(3) 0.5023(3) 0.0388(9) Uani 1 1 d .
H24A H 0.862427 0.684439 0.570692 0.058 Uiso 1 1 calc GR
H24B H 0.897139 0.764844 0.509382 0.058 Uiso 1 1 calc GR
H24C H 0.932206 0.671877 0.485133 0.058 Uiso 1 1 calc GR
C32 C 0.8322(3) 0.2385(3) 0.9738(3) 0.0416(10) Uani 1 1 d .
H32A H 0.805190 0.274950 1.024719 0.062 Uiso 1 1 calc GR
H32B H 0.889035 0.216731 1.008845 0.062 Uiso 1 1 calc GR
H32C H 0.792404 0.190895 0.952271 0.062 Uiso 1 1 calc GR
C25 C 0.8369(3) 0.7266(3) 0.3050(3) 0.0399(9) Uani 1 1 d .
H25A H 0.891890 0.697227 0.293481 0.060 Uiso 1 1 calc GR
H25B H 0.848037 0.787750 0.310839 0.060 Uiso 1 1 calc GR
H25C H 0.791433 0.715413 0.243680 0.060 Uiso 1 1 calc GR
C3 C 0.9107(3) 0.3647(3) 0.9020(3) 0.0417(10) Uani 1 1 d .
H3A H 0.959898 0.363286 0.856437 0.050 Uiso 1 1 calc R
H3B H 0.936313 0.361011 0.979005 0.050 Uiso 1 1 calc R
C33 C 0.8192(3) 0.4771(3) 0.9837(3) 0.0501(12) Uani 1 1 d .
H33A H 0.784019 0.528554 0.967125 0.075 Uiso 1 1 calc GR
H33B H 0.867570 0.489149 1.041362 0.075 Uiso 1 1 calc GR
H33C H 0.781177 0.432398 1.007835 0.075 Uiso 1 1 calc GR
C31 C 0.8895(3) 0.2306(3) 0.7949(3) 0.0516(12) Uani 1 1 d .
H31A H 0.848356 0.184189 0.772772 0.077 Uiso 1 1 calc GR
H31B H 0.945143 0.207325 0.831318 0.077 Uiso 1 1 calc GR
H31C H 0.901646 0.262660 0.730616 0.077 Uiso 1 1 calc GR

loop_
_atom_site_aniso_label
_atom_site_aniso_U_11
_atom_site_aniso_U_22
_atom_site_aniso_U_33
_atom_site_aniso_U_23
_atom_site_aniso_U_13
_atom_site_aniso_U_12
N2 0.0197(13) 0.0272(15) 0.0168(12) 0.0010(11) 0.0007(10) -0.0032(11)
N1 0.0280(15) 0.0269(15) 0.0233(13) 0.0044(12) -0.0016(11) -0.0001(12)
C15 0.0236(16) 0.0193(16) 0.0165(13) 0.0057(12) 0.0001(11) 0.0020(12)
C6 0.0244(16) 0.0211(16) 0.0185(14) 0.0004(12) 0.0037(12) 0.0000(13)
C5 0.0228(15) 0.0244(16) 0.0137(13) -0.0010(12) 0.0029(11) 0.0015(13)
C9 0.0255(16) 0.0195(16) 0.0199(14) -0.0020(12) 0.0048(12) 0.0026(13)
C11 0.0208(15) 0.0203(16) 0.0147(13) 0.0009(12) 0.0015(11) 0.0039(12)
C7 0.0210(15) 0.0214(16) 0.0157(13) -0.0031(12) 0.0028(11) 0.0002(12)
C20 0.0243(16) 0.0255(17) 0.0197(14) 0.0039(13) 0.0021(12) 0.0029(13)
C8 0.0208(15) 0.0235(16) 0.0127(13) 0.0014(12) 0.0020(11) 0.0003(12)
C21 0.0196(15) 0.0313(18) 0.0199(15) -0.0010(13) 0.0028(12) 0.0031(14)
C10 0.0250(16) 0.0277(18) 0.0159(14) -0.0042(13) 0.0035(12) -0.0019(13)
C16 0.0222(16) 0.0266(17) 0.0182(14) 0.0029(13) 0.0013(12) 0.0011(13)
C1 0.0230(16) 0.0284(18) 0.0174(14) -0.0012(13) 0.0043(12) 0.0012(13)
C12 0.0281(17) 0.0185(16) 0.0226(15) 0.0020(12) 0.0021(13) 0.0010(13)
C19 0.0216(16) 0.0272(18) 0.0313(17) 0.0044(14) -0.0031(13) -0.0042(14)
C17 0.0352(19) 0.0317(19) 0.0173(14) -0.0026(13) -0.0001(13) 0.0043(15)
C18 0.0315(18) 0.0292(19) 0.0230(15) 0.0017(14) -0.0097(13) -0.0012(15)
C28 0.0319(18) 0.0293(19) 0.0194(15) 0.0053(13) -0.0021(13) -0.0067(15)
C2 0.0246(17) 0.039(2) 0.0199(15) -0.0017(14) -0.0022(12) 0.0020(15)
C14 0.0292(18) 0.0267(18) 0.0288(17) 0.0027(14) 0.0061(14) -0.0029(15)
C27 0.0349(19) 0.0256(18) 0.0283(17) 0.0096(14) 0.0026(14) 0.0039(15)
C13 0.0347(19) 0.0224(17) 0.0282(16) 0.0005(14) 0.0047(14) -0.0035(14)
C22 0.0227(16) 0.036(2) 0.0235(15) 0.0001(14) 0.0026(12) 0.0039(14)
C26 0.0342(19) 0.0234(18) 0.0303(17) 0.0045(14) 0.0065(14) 0.0073(15)
C23 0.0249(17) 0.046(2) 0.0267(17) -0.0016(16) 0.0041(13) 0.0029(16)
C4 0.0311(19) 0.039(2) 0.0230(16) 0.0029(15) -0.0045(13) 0.0026(16)
C29 0.033(2) 0.058(3) 0.0271(18) 0.0011(17) 0.0017(15) -0.0090(19)
C30 0.046(2) 0.034(2) 0.0338(19) -0.0009(16) -0.0029(16) -0.0087(18)
C34 0.0307(19) 0.047(2) 0.038(2) -0.0017(18) -0.0057(15) -0.0069(17)
C24 0.032(2) 0.032(2) 0.050(2) -0.0076(17) -0.0026(17) -0.0052(16)
C32 0.042(2) 0.049(2) 0.0311(19) 0.0124(18) -0.0057(16) 0.0042(19)
C25 0.036(2) 0.036(2) 0.050(2) 0.0129(18) 0.0138(17) -0.0036(17)
C3 0.034(2) 0.042(2) 0.046(2) 0.0030(18) -0.0086(17) 0.0016(18)
C33 0.038(2) 0.089(4) 0.0224(17) -0.020(2) -0.0011(15) 0.000(2)
C31 0.044(2) 0.071(3) 0.038(2) -0.003(2) -0.0010(18) 0.019(2)

loop_
_atom_type_symbol
_atom_type_description
_atom_type_scat_dispersion_real
_atom_type_scat_dispersion_imag
_atom_type_scat_source
C C 0.0033 0.0016 'International Tables Vol C Tables 4.2.6.8 and 6.1.1.4'
H H 0.0000 0.0000 'International Tables Vol C Tables 4.2.6.8 and 6.1.1.4'
N N 0.0061 0.0033 'International Tables Vol C Tables 4.2.6.8 and 6.1.1.4'

loop_
_exptl_crystal_face_index_h
_exptl_crystal_face_index_k
_exptl_crystal_face_index_l
_exptl_crystal_face_perp_dist
13 12 9 0.0945
-16 -12 8 0.0480
-16 -14 -2 0.0522
15 -13 5 0.0719
-9 -8 -13 0.0902
-15 13 -5 0.0461
-12 18 1 0.0469
11 -19 -2 0.0876
5 13 13 0.0873
-6 20 -5 0.0540
-9 14 -10 0.0580
5 -21 2 0.0858
-2 13 -14 0.0661
3 -10 15 0.0824
6 11 -15 0.0679
17 7 -11 0.0792
21 3 -6 0.0729
-1 8 16 0.0733
-21 -5 2 0.0476
21 -2 -1 0.0629
19 -9 2 0.0615
-5 16 12 0.0611
-20 -5 7 0.0371

loop_
_geom_angle_atom_site_label_1
_geom_angle_atom_site_label_2
_geom_angle_atom_site_label_3
_geom_angle
C11 N2 C14 114.5(3)
C21 N2 C11 120.2(3)
C21 N2 C14 124.0(3)
C1 N1 C28 120.8(3)
C1 N1 C4 111.5(3)
C28 N1 C4 125.9(3)
C20 C15 C11 121.5(3)
C20 C15 C16 117.0(3)
C16 C15 C11 121.3(3)
C5 C6 H6 118.3
C7 C6 H6 118.3
C7 C6 C5 123.5(3)
C10 C5 C6 113.9(3)
C1 C5 C6 122.5(3)
C1 C5 C10 123.5(3)
C8 C9 H9 117.8
C10 C9 H9 117.8
C10 C9 C8 124.4(3)
N2 C11 C15 112.1(2)
N2 C11 C8 114.2(2)
N2 C11 C12 102.9(2)
C15 C11 C8 107.3(2)
C15 C11 C12 108.4(2)
C12 C11 C8 111.8(2)
C6 C7 H7 117.9
C6 C7 C8 124.2(3)
C8 C7 H7 117.9
C15 C20 H20 119.3
C19 C20 C15 121.4(3)
C19 C20 H20 119.3
C9 C8 C11 114.8(2)
C9 C8 H8 105.5
C11 C8 H8 105.5
C7 C8 C9 109.7(2)
C7 C8 C11 114.9(2)
C7 C8 H8 105.5
N2 C21 H21 105.8
N2 C21 C22 117.3(3)
N2 C21 C23 114.2(3)
C22 C21 H21 105.8
C22 C21 C23 107.0(3)
C23 C21 H21 105.8
C5 C10 H10 118.1
C9 C10 C5 123.9(3)
C9 C10 H10 118.1
C15 C16 H16 119.3
C17 C16 C15 121.3(3)
C17 C16 H16 119.3
N1 C1 C2 108.4(3)
C5 C1 N1 124.2(3)
C5 C1 C2 127.2(3)
C27 C12 C11 112.5(3)
C13 C12 C11 102.7(2)
C13 C12 C27 108.9(3)
C13 C12 C26 111.7(3)
C26 C12 C11 115.8(3)
C26 C12 C27 105.2(3)
C20 C19 H19 119.7
C18 C19 C20 120.5(3)
C18 C19 H19 119.7
C16 C17 H17 119.6
C18 C17 C16 120.7(3)
C18 C17 H17 119.6
C19 C18 H18 120.5
C17 C18 C19 119.0(3)
C17 C18 H18 120.5
N1 C28 H28 105.6
N1 C28 C29 114.1(3)
N1 C28 C30 114.0(3)
C29 C28 H28 105.6
C30 C28 H28 105.6
C30 C28 C29 111.2(3)
C34 C2 C1 116.2(3)
C34 C2 C3 108.0(3)
C34 C2 C33 111.0(3)
C3 C2 C1 99.6(3)
C33 C2 C1 109.6(3)
C33 C2 C3 111.8(3)
N2 C14 C13 102.7(3)
N2 C14 C24 115.0(3)
N2 C14 C25 111.6(3)
C13 C14 C25 111.3(3)
C24 C14 C13 108.9(3)
C24 C14 C25 107.4(3)
C12 C27 H27A 109.5
C12 C27 H27B 109.5
C12 C27 H27C 109.5
H27A C27 H27B 109.5
H27A C27 H27C 109.5
H27B C27 H27C 109.5
C12 C13 C14 108.0(3)
C12 C13 H13A 110.1
C12 C13 H13B 110.1
C14 C13 H13A 110.1
C14 C13 H13B 110.1
H13A C13 H13B 108.4
C21 C22 H22A 109.5
C21 C22 H22B 109.5
C21 C22 H22C 109.5
H22A C22 H22B 109.5
H22A C22 H22C 109.5
H22B C22 H22C 109.5
C12 C26 H26A 109.5
C12 C26 H26B 109.5
C12 C26 H26C 109.5
H26A C26 H26B 109.5
H26A C26 H26C 109.5
H26B C26 H26C 109.5
C21 C23 H23A 109.5
C21 C23 H23B 109.5
C21 C23 H23C 109.5
H23A C23 H23B 109.5
H23A C23 H23C 109.5
H23B C23 H23C 109.5
N1 C4 C32 115.2(3)
N1 C4 C3 102.9(3)
N1 C4 C31 110.0(3)
C32 C4 C31 108.0(3)
C3 C4 C32 111.7(3)
C3 C4 C31 108.8(3)
C28 C29 H29A 109.5
C28 C29 H29B 109.5
C28 C29 H29C 109.5
H29A C29 H29B 109.5
H29A C29 H29C 109.5
H29B C29 H29C 109.5
C28 C30 H30A 109.5
C28 C30 H30B 109.5
C28 C30 H30C 109.5
H30A C30 H30B 109.5
H30A C30 H30C 109.5
H30B C30 H30C 109.5
C2 C34 H34A 109.5
C2 C34 H34B 109.5
C2 C34 H34C 109.5
H34A C34 H34B 109.5
H34A C34 H34C 109.5
H34B C34 H34C 109.5
C14 C24 H24A 109.5
C14 C24 H24B 109.5
C14 C24 H24C 109.5
H24A C24 H24B 109.5
H24A C24 H24C 109.5
H24B C24 H24C 109.5
C4 C32 H32A 109.5
C4 C32 H32B 109.5
C4 C32 H32C 109.5
H32A C32 H32B 109.5
H32A C32 H32C 109.5
H32B C32 H32C 109.5
C14 C25 H25A 109.5
C14 C25 H25B 109.5
C14 C25 H25C 109.5
H25A C25 H25B 109.5
H25A C25 H25C 109.5
H25B C25 H25C 109.5
C2 C3 H3A 110.0
C2 C3 H3B 110.0
C4 C3 C2 108.6(3)
C4 C3 H3A 110.0
C4 C3 H3B 110.0
H3A C3 H3B 108.3
C2 C33 H33A 109.5
C2 C33 H33B 109.5
C2 C33 H33C 109.5
H33A C33 H33B 109.5
H33A C33 H33C 109.5
H33B C33 H33C 109.5
C4 C31 H31A 109.5
C4 C31 H31B 109.5
C4 C31 H31C 109.5
H31A C31 H31B 109.5
H31A C31 H31C 109.5
H31B C31 H31C 109.5

loop_
_geom_bond_atom_site_label_1
_geom_bond_atom_site_label_2
_geom_bond_distance
N2 C11 1.470(4)
N2 C21 1.462(4)
N2 C14 1.479(4)
N1 C1 1.385(4)
N1 C28 1.471(4)
N1 C4 1.478(4)
C15 C11 1.545(4)
C15 C20 1.395(4)
C15 C16 1.396(4)
C6 H6 0.9500
C6 C5 1.461(4)
C6 C7 1.336(4)
C5 C10 1.450(5)
C5 C1 1.370(4)
C9 H9 0.9500
C9 C8 1.513(4)
C9 C10 1.331(4)
C11 C8 1.603(4)
C11 C12 1.587(4)
C7 H7 0.9500
C7 C8 1.508(4)
C20 H20 0.9500
C20 C19 1.389(4)
C8 H8 1.0000
C21 H21 1.0000
C21 C22 1.541(4)
C21 C23 1.544(4)
C10 H10 0.9500
C16 H16 0.9500
C16 C17 1.392(4)
C1 C2 1.536(4)
C12 C27 1.551(4)
C12 C13 1.527(5)
C12 C26 1.533(5)
C19 H19 0.9500
C19 C18 1.383(5)
C17 H17 0.9500
C17 C18 1.374(5)
C18 H18 0.9500
C28 H28 1.0000
C28 C29 1.535(5)
C28 C30 1.514(5)
C2 C34 1.513(5)
C2 C3 1.535(5)
C2 C33 1.528(5)
C14 C13 1.534(5)
C14 C24 1.532(5)
C14 C25 1.549(5)
C27 H27A 0.9800
C27 H27B 0.9800
C27 H27C 0.9800
C13 H13A 0.9900
C13 H13B 0.9900
C22 H22A 0.9800
C22 H22B 0.9800
C22 H22C 0.9800
C26 H26A 0.9800
C26 H26B 0.9800
C26 H26C 0.9800
C23 H23A 0.9800
C23 H23B 0.9800
C23 H23C 0.9800
C4 C32 1.532(5)
C4 C3 1.532(5)
C4 C31 1.540(5)
C29 H29A 0.9800
C29 H29B 0.9800
C29 H29C 0.9800
C30 H30A 0.9800
C30 H30B 0.9800
C30 H30C 0.9800
C34 H34A 0.9800
C34 H34B 0.9800
C34 H34C 0.9800
C24 H24A 0.9800
C24 H24B 0.9800
C24 H24C 0.9800
C32 H32A 0.9800
C32 H32B 0.9800
C32 H32C 0.9800
C25 H25A 0.9800
C25 H25B 0.9800
C25 H25C 0.9800
C3 H3A 0.9900
C3 H3B 0.9900
C33 H33A 0.9800
C33 H33B 0.9800
C33 H33C 0.9800
C31 H31A 0.9800
C31 H31B 0.9800
C31 H31C 0.9800

loop_
_exptl_oxdiff_crystal_face_indexfrac_h
_exptl_oxdiff_crystal_face_indexfrac_k
_exptl_oxdiff_crystal_face_indexfrac_l
_exptl_oxdiff_crystal_face_x
_exptl_oxdiff_crystal_face_y
_exptl_oxdiff_crystal_face_z
12.7067 11.7869 9.3750 0.2991 0.0542 0.9527
-16.1145 -12.3563 7.9128 -0.9587 -0.1734 -0.2257
-16.3159 -13.8197 -1.9895 -0.6780 -0.1227 -0.7247
15.4051 -12.6921 5.1533 0.1648 -0.9121 0.3754
-9.4710 -7.9218 -13.4132 -0.0102 0.0594 -0.9982
-15.3168 13.0789 -4.8242 -0.1665 0.9215 -0.3508
-12.3890 17.9717 0.9145 -0.1775 0.9811 0.0770
11.0132 -19.0109 -2.0071 0.1509 -0.9770 -0.1796
5.0305 13.0099 13.0140 -0.0503 0.2475 0.9671
-6.0100 20.0199 -5.0039 0.2476 0.9687 -0.0165
-9.0245 14.0142 -10.0088 0.2167 0.8607 -0.4318
5.0042 -21.0199 2.0006 -0.2018 -0.9522 -0.1670
-2.0145 13.0207 -14.0169 0.5590 0.6960 -0.4750
3.0190 -10.0173 15.0177 -0.5133 -0.6144 0.5999
6.0005 11.0251 -15.0217 0.8264 0.4375 -0.3709
17.0267 7.0267 -11.0215 1.0083 -0.0221 0.0041
21.0391 3.0225 -6.0169 0.9270 -0.3245 0.2624
-0.9810 7.9983 16.0205 -0.4155 0.1668 0.8782
-21.0444 -5.0222 2.0119 -0.8314 0.2888 -0.4878
21.0426 -1.9859 -1.0105 0.6985 -0.5698 0.4088
19.0388 -8.9966 1.9942 0.4369 -0.8237 0.3777
-4.9906 16.0062 12.0171 -0.3072 0.6134 0.7394
-20.0367 -5.0244 7.0177 -0.9541 0.2129 -0.2277
